data_4105409
loop_
_publ_author_name
'William J. Evans'
'Christopher A. Traina'
'Joseph W. Ziller'

_publ_section_title
;
 Synthesis of Heteroleptic Uranium (\m-\h6:\h6-C6H6)2- Sandwich Complexes
 via Facile Displacement of (\h5-C5Me5)1- by Ligands of Lower Hapticity
 and Their Conversion to Heteroleptic Bis(imido) Compounds
;
_journal_name_full 'Journal of the American Chemical Society'
_journal_page_first 17473
_journal_page_last 17481
_journal_paper_doi 10.1021/ja9075259
_journal_volume 131
_journal_year 2009
_chemical_formula_sum 'C41 H69 N4 U'
_chemical_formula_weight 856.03
_chemical_name_systematic
; 
 ? 
;
_space_group_IT_number 2
_symmetry_cell_setting triclinic
_symmetry_space_group_name_Hall '-P 1'
_symmetry_space_group_name_H-M 'P -1'
_atom_sites_solution_hydrogens difmap
_atom_sites_solution_primary direct
_atom_sites_solution_secondary difmap
_audit_creation_method SHELXTL
_cell_angle_alpha 92.8200(10)
_cell_angle_beta 91.4350(10)
_cell_angle_gamma 116.5340(10)
_cell_formula_units_Z 2
_cell_length_a 9.9380(7)
_cell_length_b 10.8469(8)
_cell_length_c 20.2681(19)
_cell_measurement_reflns_used 9902
_cell_measurement_temperature 148(2)
_cell_measurement_theta_max 28.28
_cell_measurement_theta_min 2.27
_cell_volume 1949.6(3)
_computing_cell_refinement 'Bruker SMART APEX2/SAINT'
_computing_data_collection 'Bruker SMART APEX2'
_computing_data_reduction 'Bruker SAINT'
_computing_molecular_graphics 'Bruker SHELXTL'
_computing_publication_material 'Bruker SHELXTL'
_computing_structure_refinement 'SHELXL-97 (Sheldrick, 2008)'
_computing_structure_solution 'SHELXS-97 (Sheldrick, 2008)'
_diffrn_ambient_temperature 148(2)
_diffrn_measured_fraction_theta_full 0.989
_diffrn_measured_fraction_theta_max 0.989
_diffrn_measurement_device_type 'Bruker SMART APEX II CCD'
_diffrn_measurement_method 'phi and omega'
_diffrn_radiation_monochromator graphite
_diffrn_radiation_source 'fine-focus sealed tube'
_diffrn_radiation_type MoK\a
_diffrn_radiation_wavelength 0.71073
_diffrn_reflns_av_R_equivalents 0.0163
_diffrn_reflns_av_sigmaI/netI 0.0183
_diffrn_reflns_limit_h_max 12
_diffrn_reflns_limit_h_min -12
_diffrn_reflns_limit_k_max 13
_diffrn_reflns_limit_k_min -13
_diffrn_reflns_limit_l_max 25
_diffrn_reflns_limit_l_min -25
_diffrn_reflns_number 22088
_diffrn_reflns_theta_full 27.10
_diffrn_reflns_theta_max 27.10
_diffrn_reflns_theta_min 2.01
_exptl_absorpt_coefficient_mu 4.195
_exptl_absorpt_correction_T_max 0.6554
_exptl_absorpt_correction_T_min 0.3759
_exptl_absorpt_correction_type multi-scan
_exptl_absorpt_process_details 'Bruker SADABS'
_exptl_crystal_colour black
_exptl_crystal_density_diffrn 1.458
_exptl_crystal_density_meas ?
_exptl_crystal_description plate
_exptl_crystal_F_000 870
_exptl_crystal_size_max 0.29
_exptl_crystal_size_mid 0.24
_exptl_crystal_size_min 0.11
_refine_diff_density_max 1.175
_refine_diff_density_min -0.413
_refine_diff_density_rms 0.071
_refine_ls_extinction_method none
_refine_ls_goodness_of_fit_ref 1.044
_refine_ls_hydrogen_treatment refall
_refine_ls_matrix_type full
_refine_ls_number_parameters 691
_refine_ls_number_reflns 8483
_refine_ls_number_restraints 0
_refine_ls_restrained_S_all 1.044
_refine_ls_R_factor_all 0.0169
_refine_ls_R_factor_gt 0.0159
_refine_ls_shift/su_max 0.010
_refine_ls_shift/su_mean 0.000
_refine_ls_structure_factor_coef Fsqd
_refine_ls_weighting_details 'calc w=1/[\s^2^(Fo^2^)+(0.0241P)^2^+0.7469P] where P=(Fo^2^+2Fc^2^)/3'
_refine_ls_weighting_scheme calc
_refine_ls_wR_factor_gt 0.0389
_refine_ls_wR_factor_ref 0.0393
_reflns_number_gt 8174
_reflns_number_total 8483
_reflns_threshold_expression >2sigma(I)
_cod_data_source_file ja9075259_si_002_3.cif
_cod_data_source_block cat19
_cod_depositor_comments
;
The following automatic conversions were performed:

'_exptl_crystal_density_meas' value 'n/a' was changed to '?' - the
value is perceived as not measured.

Automatic conversion script
Id: cif_fix_values 3008 2015-01-20 13:52:24Z robertas 
;
_cod_database_code 4105409

loop_
_symmetry_equiv_pos_as_xyz
'x, y, z'
'-x, -y, -z'

loop_
_atom_site_label
_atom_site_type_symbol
_atom_site_fract_x
_atom_site_fract_y
_atom_site_fract_z
_atom_site_U_iso_or_equiv
_atom_site_adp_type
_atom_site_occupancy
_atom_site_symmetry_multiplicity
_atom_site_calc_flag
U1 U 0.318186(7) 1.338094(6) 1.268830(3) 0.01300(3) Uani 1 1 d
N1 N 0.17437(18) 1.30588(16) 1.33763(8) 0.0175(3) Uani 1 1 d
N2 N 0.19123(18) 1.17551(16) 1.21091(8) 0.0191(3) Uani 1 1 d
N3 N 0.36653(19) 1.58028(16) 1.27079(8) 0.0200(3) Uani 1 1 d
N4 N 0.38113(18) 1.47900(16) 1.17370(8) 0.0190(3) Uani 1 1 d
C1 C 0.4432(2) 1.1977(2) 1.33713(10) 0.0185(4) Uani 1 1 d
C2 C 0.5064(2) 1.21088(19) 1.27430(9) 0.0177(4) Uani 1 1 d
C3 C 0.6054(2) 1.3521(2) 1.26875(9) 0.0183(4) Uani 1 1 d
C4 C 0.6038(2) 1.4263(2) 1.32847(10) 0.0197(4) Uani 1 1 d
C5 C 0.5039(2) 1.3305(2) 1.37038(9) 0.0188(4) Uani 1 1 d
C6 C 0.3477(2) 1.0638(2) 1.36647(12) 0.0245(4) Uani 1 1 d
C7 C 0.4913(2) 1.0938(2) 1.22712(12) 0.0260(4) Uani 1 1 d
C8 C 0.7111(2) 1.4111(2) 1.21459(11) 0.0257(4) Uani 1 1 d
C9 C 0.7065(3) 1.5761(2) 1.34521(12) 0.0278(5) Uani 1 1 d
C10 C 0.4798(3) 1.3651(3) 1.44057(11) 0.0267(4) Uani 1 1 d
C17 C 0.0204(2) 1.1189(2) 1.40716(11) 0.0219(4) Uani 1 1 d
C15 C -0.0459(2) 1.3126(2) 1.48890(10) 0.0230(4) Uani 1 1 d
C16 C 0.0865(2) 1.3627(2) 1.44328(10) 0.0200(4) Uani 1 1 d
C20 C -0.2533(2) 1.0552(2) 1.41499(13) 0.0316(5) Uani 1 1 d
C18 C -0.1123(2) 1.0679(2) 1.45285(11) 0.0255(4) Uani 1 1 d
C13 C -0.2250(2) 1.1963(2) 1.39156(12) 0.0289(5) Uani 1 1 d
C14 C -0.1873(2) 1.2995(2) 1.45103(12) 0.0280(5) Uani 1 1 d
C19 C -0.0745(3) 1.1720(2) 1.51255(11) 0.0257(4) Uani 1 1 d
C11 C 0.0509(2) 1.26034(19) 1.38221(9) 0.0178(4) Uani 1 1 d
C12 C -0.0932(2) 1.2469(2) 1.34585(11) 0.0246(4) Uani 1 1 d
C30 C -0.1486(2) 0.8830(2) 1.07191(10) 0.0252(4) Uani 1 1 d
C28 C -0.0034(2) 0.8694(2) 1.08253(10) 0.0228(4) Uani 1 1 d
C29 C -0.0298(3) 0.7550(2) 1.12892(11) 0.0257(4) Uani 1 1 d
C26 C 0.0462(2) 0.9275(2) 1.22587(10) 0.0206(4) Uani 1 1 d
C25 C -0.0778(2) 0.7909(2) 1.19554(10) 0.0229(4) Uani 1 1 d
C24 C -0.2236(2) 0.8042(2) 1.18492(11) 0.0242(4) Uani 1 1 d
C27 C 0.1215(2) 1.0073(2) 1.11301(10) 0.0215(4) Uani 1 1 d
C21 C 0.0754(2) 1.04582(19) 1.17999(9) 0.0182(4) Uani 1 1 d
C22 C -0.0732(2) 1.0559(2) 1.16887(10) 0.0211(4) Uani 1 1 d
C23 C -0.1973(2) 0.9187(2) 1.13839(11) 0.0233(4) Uani 1 1 d
C31 C 0.3745(2) 1.58661(19) 1.20551(10) 0.0186(4) Uani 1 1 d
C33 C 0.3728(2) 1.4638(2) 1.10122(10) 0.0228(4) Uani 1 1 d
C32 C 0.3755(3) 1.7069(2) 1.17016(12) 0.0257(4) Uani 1 1 d
C35 C 0.2091(3) 1.4015(3) 1.07398(12) 0.0290(5) Uani 1 1 d
C34 C 0.4474(3) 1.3749(3) 1.07877(11) 0.0288(5) Uani 1 1 d
C36 C 0.3478(2) 1.6858(2) 1.31220(10) 0.0240(4) Uani 1 1 d
C37 C 0.4082(3) 1.6900(2) 1.38214(11) 0.0281(5) Uani 1 1 d
C38 C 0.1826(3) 1.6572(3) 1.31146(13) 0.0313(5) Uani 1 1 d
C39 C 0.4509(3) 0.9268(3) 1.00921(14) 0.0417(6) Uani 1 1 d
C41 C 0.2216(4) 0.6981(3) 0.97969(17) 0.0476(7) Uani 1 1 d
C40 C 0.3186(4) 0.8432(3) 0.96143(14) 0.0467(7) Uani 1 1 d
H6A H 0.395(4) 1.013(4) 1.3694(17) 0.064(10) Uiso 1 1 d
H6B H 0.255(4) 1.014(4) 1.3469(17) 0.061(10) Uiso 1 1 d
H6C H 0.325(4) 1.083(4) 1.4094(18) 0.066(10) Uiso 1 1 d
H7A H 0.484(3) 1.114(3) 1.1829(15) 0.043(8) Uiso 1 1 d
H7B H 0.403(4) 1.011(3) 1.2333(15) 0.052(9) Uiso 1 1 d
H7C H 0.582(3) 1.074(3) 1.2308(14) 0.046(8) Uiso 1 1 d
H8A H 0.814(3) 1.437(3) 1.2317(14) 0.042(8) Uiso 1 1 d
H8B H 0.709(3) 1.495(3) 1.1989(13) 0.032(7) Uiso 1 1 d
H8C H 0.686(3) 1.341(3) 1.1769(15) 0.045(8) Uiso 1 1 d
H9A H 0.685(3) 1.603(3) 1.3872(14) 0.033(7) Uiso 1 1 d
H9B H 0.699(3) 1.631(3) 1.3157(15) 0.038(8) Uiso 1 1 d
H9C H 0.808(3) 1.597(3) 1.3442(13) 0.036(7) Uiso 1 1 d
H10A H 0.569(4) 1.389(3) 1.4705(15) 0.052(9) Uiso 1 1 d
H10B H 0.394(4) 1.291(3) 1.4553(15) 0.048(8) Uiso 1 1 d
H10C H 0.465(3) 1.445(3) 1.4444(15) 0.047(8) Uiso 1 1 d
H17A H -0.002(3) 1.056(3) 1.3701(14) 0.034(7) Uiso 1 1 d
H17B H 0.112(3) 1.129(2) 1.4300(12) 0.022(6) Uiso 1 1 d
H15A H -0.024(3) 1.374(2) 1.5254(12) 0.020(6) Uiso 1 1 d
H16A H 0.178(3) 1.373(2) 1.4672(11) 0.020(6) Uiso 1 1 d
H16B H 0.108(2) 1.451(2) 1.4287(10) 0.012(5) Uiso 1 1 d
H20A H -0.339(3) 1.020(3) 1.4444(14) 0.037(7) Uiso 1 1 d
H20B H -0.276(3) 0.991(3) 1.3769(13) 0.029(6) Uiso 1 1 d
H18A H -0.131(3) 0.983(3) 1.4660(13) 0.031(7) Uiso 1 1 d
H13A H -0.314(3) 1.186(3) 1.3670(13) 0.035(7) Uiso 1 1 d
H14A H -0.272(3) 1.269(3) 1.4804(13) 0.033(7) Uiso 1 1 d
H14B H -0.172(3) 1.387(3) 1.4373(13) 0.030(7) Uiso 1 1 d
H19A H -0.155(3) 1.140(3) 1.5406(12) 0.027(6) Uiso 1 1 d
H19B H 0.014(3) 1.179(2) 1.5381(12) 0.027(6) Uiso 1 1 d
H12A H -0.071(3) 1.333(3) 1.3289(13) 0.033(7) Uiso 1 1 d
H12B H -0.111(3) 1.184(3) 1.3108(14) 0.032(7) Uiso 1 1 d
H30A H -0.224(3) 0.801(3) 1.0529(12) 0.027(6) Uiso 1 1 d
H30B H -0.137(3) 0.951(3) 1.0410(14) 0.036(7) Uiso 1 1 d
H28A H 0.026(2) 0.849(2) 1.0437(12) 0.021(6) Uiso 1 1 d
H29A H 0.063(3) 0.746(2) 1.1339(12) 0.023(6) Uiso 1 1 d
H29B H -0.102(3) 0.675(3) 1.1097(12) 0.026(6) Uiso 1 1 d
H26A H 0.138(3) 0.918(2) 1.2332(11) 0.021(6) Uiso 1 1 d
H26B H 0.017(3) 0.953(2) 1.2659(12) 0.021(6) Uiso 1 1 d
H25A H -0.096(3) 0.726(3) 1.2249(12) 0.024(6) Uiso 1 1 d
H24A H -0.300(3) 0.720(3) 1.1658(12) 0.022(6) Uiso 1 1 d
H24B H -0.258(3) 0.826(2) 1.2251(13) 0.027(6) Uiso 1 1 d
H27A H 0.140(3) 1.082(3) 1.0848(12) 0.026(6) Uiso 1 1 d
H27B H 0.210(3) 0.993(3) 1.1180(13) 0.030(7) Uiso 1 1 d
H22A H -0.099(3) 1.082(3) 1.2133(14) 0.035(7) Uiso 1 1 d
H22B H -0.049(3) 1.134(3) 1.1420(13) 0.034(7) Uiso 1 1 d
H23A H -0.290(3) 0.934(2) 1.1316(12) 0.024(6) Uiso 1 1 d
H33A H 0.430(3) 1.555(2) 1.0832(11) 0.022(6) Uiso 1 1 d
H32A H 0.408(4) 1.712(4) 1.131(2) 0.071(11) Uiso 1 1 d
H32B H 0.438(5) 1.780(4) 1.187(2) 0.079(13) Uiso 1 1 d
H32C H 0.295(5) 1.707(4) 1.1687(19) 0.070(12) Uiso 1 1 d
H35A H 0.157(3) 1.315(3) 1.0890(14) 0.037(7) Uiso 1 1 d
H35B H 0.208(3) 1.399(3) 1.0260(15) 0.044(8) Uiso 1 1 d
H35C H 0.160(3) 1.458(3) 1.0882(13) 0.037(7) Uiso 1 1 d
H34A H 0.548(3) 1.416(3) 1.0910(12) 0.029(6) Uiso 1 1 d
H34B H 0.433(3) 1.357(3) 1.0323(14) 0.035(7) Uiso 1 1 d
H34C H 0.406(3) 1.290(3) 1.0981(13) 0.028(6) Uiso 1 1 d
H36A H 0.403(3) 1.772(2) 1.2964(11) 0.020(6) Uiso 1 1 d
H37A H 0.360(3) 1.603(3) 1.3992(11) 0.021(6) Uiso 1 1 d
H37B H 0.393(3) 1.754(3) 1.4090(14) 0.040(7) Uiso 1 1 d
H37C H 0.510(3) 1.713(3) 1.3842(13) 0.033(7) Uiso 1 1 d
H38A H 0.149(3) 1.662(3) 1.2691(15) 0.033(7) Uiso 1 1 d
H38B H 0.173(3) 1.724(3) 1.3411(14) 0.041(7) Uiso 1 1 d
H38C H 0.123(3) 1.569(3) 1.3250(13) 0.033(7) Uiso 1 1 d
H39A H 0.414(3) 0.927(3) 1.0534(16) 0.050(8) Uiso 1 1 d
H39B H 0.501(4) 0.873(4) 1.0111(17) 0.062(10) Uiso 1 1 d
H40A H 0.361(4) 0.844(3) 0.9145(16) 0.054(9) Uiso 1 1 d
H40B H 0.255(4) 0.894(4) 0.9596(18) 0.073(11) Uiso 1 1 d
H41A H 0.142(4) 0.651(4) 0.9498(17) 0.055(10) Uiso 1 1 d
H41B H 0.181(4) 0.701(4) 1.0208(18) 0.065(10) Uiso 1 1 d
H41C H 0.282(4) 0.650(4) 0.9867(17) 0.062(10) Uiso 1 1 d

loop_
_atom_site_aniso_label
_atom_site_aniso_U_11
_atom_site_aniso_U_22
_atom_site_aniso_U_33
_atom_site_aniso_U_23
_atom_site_aniso_U_13
_atom_site_aniso_U_12
U1 0.01392(4) 0.01175(4) 0.01248(4) 0.00115(2) 0.00107(2) 0.00494(3)
N1 0.0179(7) 0.0190(8) 0.0168(8) 0.0026(6) 0.0034(6) 0.0090(6)
N2 0.0199(8) 0.0161(8) 0.0183(8) 0.0001(6) 0.0001(6) 0.0055(6)
N3 0.0260(8) 0.0160(8) 0.0179(8) 0.0014(6) 0.0031(7) 0.0092(7)
N4 0.0237(8) 0.0156(8) 0.0153(8) 0.0025(6) 0.0021(6) 0.0064(6)
C1 0.0170(8) 0.0212(9) 0.0204(9) 0.0058(7) 0.0010(7) 0.0108(8)
C2 0.0159(8) 0.0189(9) 0.0201(9) 0.0005(7) -0.0010(7) 0.0095(7)
C3 0.0150(8) 0.0198(9) 0.0202(9) 0.0019(7) 0.0019(7) 0.0078(7)
C4 0.0162(9) 0.0203(10) 0.0226(10) -0.0006(7) -0.0031(7) 0.0085(8)
C5 0.0190(9) 0.0240(10) 0.0166(9) 0.0023(7) -0.0018(7) 0.0125(8)
C6 0.0204(10) 0.0240(11) 0.0306(12) 0.0112(9) 0.0046(9) 0.0102(9)
C7 0.0242(10) 0.0224(11) 0.0323(12) -0.0052(9) 0.0006(9) 0.0120(9)
C8 0.0220(10) 0.0283(11) 0.0244(11) 0.0047(9) 0.0047(8) 0.0087(9)
C9 0.0262(11) 0.0206(11) 0.0318(12) -0.0040(9) -0.0036(9) 0.0071(9)
C10 0.0281(11) 0.0392(13) 0.0175(10) -0.0004(9) 0.0001(8) 0.0195(10)
C17 0.0246(10) 0.0205(10) 0.0241(10) 0.0028(8) 0.0081(8) 0.0129(8)
C15 0.0269(10) 0.0235(10) 0.0217(10) 0.0023(8) 0.0084(8) 0.0137(8)
C16 0.0216(9) 0.0179(9) 0.0206(10) 0.0013(7) 0.0040(8) 0.0086(8)
C20 0.0213(10) 0.0284(12) 0.0363(13) 0.0001(10) 0.0085(9) 0.0033(9)
C18 0.0287(10) 0.0179(10) 0.0319(11) 0.0093(8) 0.0131(9) 0.0110(8)
C13 0.0175(9) 0.0393(13) 0.0309(12) 0.0063(10) 0.0019(9) 0.0132(9)
C14 0.0261(11) 0.0327(12) 0.0341(12) 0.0089(10) 0.0122(9) 0.0198(10)
C19 0.0306(11) 0.0300(11) 0.0219(10) 0.0092(8) 0.0110(9) 0.0172(9)
C11 0.0182(9) 0.0182(9) 0.0180(9) 0.0026(7) 0.0053(7) 0.0088(7)
C12 0.0213(10) 0.0310(12) 0.0225(10) 0.0037(9) 0.0018(8) 0.0125(9)
C30 0.0302(11) 0.0214(10) 0.0194(10) -0.0017(8) -0.0047(8) 0.0080(9)
C28 0.0277(10) 0.0207(10) 0.0164(9) -0.0046(7) 0.0013(8) 0.0081(8)
C29 0.0265(10) 0.0174(10) 0.0295(11) -0.0034(8) -0.0026(9) 0.0074(8)
C26 0.0222(9) 0.0190(9) 0.0161(9) 0.0020(7) -0.0009(7) 0.0052(8)
C25 0.0232(10) 0.0172(9) 0.0240(10) 0.0047(8) -0.0008(8) 0.0051(8)
C24 0.0203(9) 0.0187(10) 0.0269(11) 0.0019(8) 0.0011(8) 0.0026(8)
C27 0.0228(10) 0.0190(10) 0.0188(9) 0.0002(7) 0.0028(8) 0.0059(8)
C21 0.0213(9) 0.0147(9) 0.0132(9) -0.0017(7) 0.0003(7) 0.0035(7)
C22 0.0241(10) 0.0176(9) 0.0199(10) 0.0004(8) 0.0014(8) 0.0079(8)
C23 0.0195(9) 0.0217(10) 0.0257(10) 0.0003(8) -0.0030(8) 0.0069(8)
C31 0.0170(8) 0.0152(9) 0.0203(9) 0.0038(7) 0.0013(7) 0.0041(7)
C33 0.0288(10) 0.0206(10) 0.0146(9) 0.0025(7) 0.0025(8) 0.0069(8)
C32 0.0323(12) 0.0202(11) 0.0257(11) 0.0081(8) 0.0036(9) 0.0120(9)
C35 0.0330(12) 0.0296(12) 0.0231(11) 0.0004(9) -0.0045(9) 0.0134(10)
C34 0.0298(12) 0.0347(13) 0.0186(11) -0.0036(9) 0.0039(9) 0.0120(10)
C36 0.0348(11) 0.0146(9) 0.0224(10) 0.0019(8) 0.0071(8) 0.0107(8)
C37 0.0349(12) 0.0224(11) 0.0234(11) -0.0017(8) 0.0053(9) 0.0097(9)
C38 0.0386(13) 0.0275(12) 0.0342(13) 0.0039(10) 0.0075(10) 0.0201(10)
C39 0.0608(17) 0.0504(16) 0.0323(13) 0.0115(11) 0.0104(12) 0.0402(15)
C41 0.0506(17) 0.0568(18) 0.0467(17) 0.0119(14) 0.0103(14) 0.0329(15)
C40 0.0595(18) 0.0545(17) 0.0371(15) 0.0126(13) 0.0076(13) 0.0340(15)

loop_
_atom_type_symbol
_atom_type_description
_atom_type_scat_dispersion_real
_atom_type_scat_dispersion_imag
_atom_type_scat_source
C C 0.0033 0.0016 'International Tables Vol C Tables 4.2.6.8 and 6.1.1.4'
H H 0.0000 0.0000 'International Tables Vol C Tables 4.2.6.8 and 6.1.1.4'
N N 0.0061 0.0033 'International Tables Vol C Tables 4.2.6.8 and 6.1.1.4'
U U -9.6767 9.6646 'International Tables Vol C Tables 4.2.6.8 and 6.1.1.4'

loop_
_geom_angle_atom_site_label_1
_geom_angle_atom_site_label_2
_geom_angle_atom_site_label_3
_geom_angle
_geom_angle_site_symmetry_3
Cnt1 U1 N1 107.8 .
Cnt1 U1 N2 108.2 .
Cnt1 U1 N3 113.9 .
Cnt1 U1 N4 113.7 .
Cnt1 U1 C31 120.2 .
N1 U1 N2 96.59(7) .
N1 U1 N4 133.45(6) .
N2 U1 N4 89.86(6) .
N1 U1 N3 89.90(6) .
N2 U1 N3 132.92(6) .
N4 U1 N3 54.73(5) .
N1 U1 C1 89.54(6) .
N2 U1 C1 92.92(6) .
N4 U1 C1 136.27(6) .
N3 U1 C1 133.86(6) .
N1 U1 C5 84.17(6) .
N2 U1 C5 122.55(6) .
N4 U1 C5 129.56(6) .
N3 U1 C5 104.47(6) .
C1 U1 C5 29.73(6) .
N1 U1 C4 108.85(6) .
N2 U1 C4 131.99(6) .
N4 U1 C4 100.03(6) .
N3 U1 C4 88.20(6) .
C1 U1 C4 48.91(6) .
C5 U1 C4 29.55(6) .
N1 U1 C2 118.52(6) .
N2 U1 C2 83.36(6) .
N4 U1 C2 108.01(6) .
N3 U1 C2 132.93(6) .
C1 U1 C2 29.72(6) .
C5 U1 C2 48.92(6) .
C4 U1 C2 48.82(6) .
N1 U1 C3 132.83(6) .
N2 U1 C3 105.32(6) .
N4 U1 C3 88.47(6) .
N3 U1 C3 103.68(6) .
C1 U1 C3 48.82(6) .
C5 U1 C3 48.81(6) .
C4 U1 C3 29.65(6) .
C2 U1 C3 29.43(6) .
N1 U1 C31 110.84(6) .
N2 U1 C31 110.58(6) .
N4 U1 C31 27.56(5) .
N3 U1 C31 27.51(5) .
C1 U1 C31 145.99(6) .
C5 U1 C31 122.68(6) .
C4 U1 C31 97.68(6) .
C2 U1 C31 126.64(6) .
C3 U1 C31 99.81(6) .
C11 N1 U1 170.25(13) .
C21 N2 U1 167.40(14) .
C31 N3 C36 121.39(17) .
C31 N3 U1 94.31(12) .
C36 N3 U1 141.29(13) .
C31 N4 C33 120.97(16) .
C31 N4 U1 94.73(12) .
C33 N4 U1 140.20(12) .
C5 C1 C2 108.03(17) .
C5 C1 C6 126.09(19) .
C2 C1 C6 125.27(19) .
C5 C1 U1 75.28(11) .
C2 C1 U1 76.09(10) .
C6 C1 U1 121.78(13) .
C3 C2 C1 107.92(17) .
C3 C2 C7 125.61(18) .
C1 C2 C7 125.75(19) .
C3 C2 U1 75.69(10) .
C1 C2 U1 74.19(10) .
C7 C2 U1 123.80(13) .
C2 C3 C4 107.98(17) .
C2 C3 C8 126.26(18) .
C4 C3 C8 125.17(18) .
C2 C3 U1 74.88(10) .
C4 C3 U1 74.75(10) .
C8 C3 U1 123.34(13) .
C5 C4 C3 107.80(17) .
C5 C4 C9 127.34(19) .
C3 C4 C9 124.43(19) .
C5 C4 U1 74.43(10) .
C3 C4 U1 75.60(11) .
C9 C4 U1 121.88(14) .
C4 C5 C1 108.28(17) .
C4 C5 C10 124.65(19) .
C1 C5 C10 126.84(19) .
C4 C5 U1 76.01(11) .
C1 C5 U1 74.99(11) .
C10 C5 U1 119.61(13) .
C18 C17 C11 110.90(16) .
C19 C15 C14 109.27(19) .
C19 C15 C16 109.63(16) .
C14 C15 C16 109.54(17) .
C15 C16 C11 110.48(16) .
C18 C20 C13 109.45(18) .
C20 C18 C19 109.47(18) .
C20 C18 C17 109.38(18) .
C19 C18 C17 109.15(18) .
C14 C13 C20 109.58(19) .
C14 C13 C12 109.32(19) .
C20 C13 C12 109.67(19) .
C13 C14 C15 109.68(17) .
C15 C19 C18 109.54(17) .
N1 C11 C12 109.98(16) .
N1 C11 C17 110.38(15) .
C12 C11 C17 108.63(17) .
N1 C11 C16 111.73(16) .
C12 C11 C16 108.34(16) .
C17 C11 C16 107.69(16) .
C13 C12 C11 110.70(17) .
C28 C30 C23 109.67(17) .
C30 C28 C29 109.51(18) .
C30 C28 C27 109.43(17) .
C29 C28 C27 109.74(17) .
C28 C29 C25 109.37(17) .
C25 C26 C21 110.85(16) .
C26 C25 C24 109.63(17) .
C26 C25 C29 109.38(17) .
C24 C25 C29 109.44(17) .
C23 C24 C25 109.40(17) .
C28 C27 C21 110.23(16) .
N2 C21 C22 110.16(15) .
N2 C21 C27 112.07(16) .
C22 C21 C27 108.67(16) .
N2 C21 C26 109.71(15) .
C22 C21 C26 108.12(16) .
C27 C21 C26 108.01(16) .
C23 C22 C21 110.67(16) .
C24 C23 C30 109.42(18) .
C24 C23 C22 109.60(17) .
C30 C23 C22 109.26(17) .
N3 C31 N4 114.88(17) .
N3 C31 C32 122.42(18) .
N4 C31 C32 122.71(18) .
N3 C31 U1 58.18(10) .
N4 C31 U1 57.72(10) .
C32 C31 U1 170.31(15) .
N4 C33 C34 109.35(17) .
N4 C33 C35 110.82(17) .
C34 C33 C35 110.93(18) .
N3 C36 C37 109.38(17) .
N3 C36 C38 110.89(18) .
C37 C36 C38 110.84(19) .
C40 C39 C39 114.9(3) 2_677
C41 C40 C39 114.8(2) .

loop_
_geom_bond_atom_site_label_1
_geom_bond_atom_site_label_2
_geom_bond_distance
_geom_bond_site_symmetry_2
U1 Cnt1 2.497 .
U1 N1 1.9522(16) .
U1 N2 1.9531(16) .
U1 N4 2.4374(16) .
U1 N3 2.4484(16) .
U1 C1 2.7553(18) .
U1 C5 2.7589(18) .
U1 C4 2.7790(19) .
U1 C2 2.7797(18) .
U1 C3 2.7900(18) .
U1 C31 2.8733(19) .
N1 C11 1.457(2) .
N2 C21 1.458(2) .
N3 C31 1.331(3) .
N3 C36 1.468(2) .
N4 C31 1.334(2) .
N4 C33 1.466(2) .
C1 C5 1.415(3) .
C1 C2 1.419(3) .
C1 C6 1.498(3) .
C2 C3 1.415(3) .
C2 C7 1.501(3) .
C3 C4 1.425(3) .
C3 C8 1.498(3) .
C4 C5 1.413(3) .
C4 C9 1.498(3) .
C5 C10 1.506(3) .
C17 C18 1.537(3) .
C17 C11 1.540(3) .
C15 C19 1.525(3) .
C15 C14 1.530(3) .
C15 C16 1.534(3) .
C16 C11 1.543(3) .
C20 C18 1.528(3) .
C20 C13 1.530(3) .
C18 C19 1.531(3) .
C13 C14 1.522(3) .
C13 C12 1.531(3) .
C11 C12 1.538(3) .
C30 C28 1.525(3) .
C30 C23 1.532(3) .
C28 C29 1.527(3) .
C28 C27 1.540(3) .
C29 C25 1.533(3) .
C26 C25 1.527(3) .
C26 C21 1.548(3) .
C25 C24 1.530(3) .
C24 C23 1.528(3) .
C27 C21 1.541(3) .
C21 C22 1.540(3) .
C22 C23 1.533(3) .
C31 C32 1.515(3) .
C33 C34 1.517(3) .
C33 C35 1.531(3) .
C36 C37 1.516(3) .
C36 C38 1.528(3) .
C39 C40 1.508(4) .
C39 C39 1.518(6) 2_677
C41 C40 1.504(4) .
